data_4505429
loop_
_publ_author_name
'Gordon-Wylie, Scott W.'
'Teplin, Eleanor'
'Morris, James C.'
'Trombley, Margaret I.'
'McCarthy, Sean M.'
'Cleaver, William M.'
'Clark, George R.'

_publ_section_title
;
 Exploring Hydrogen-Bonded Structures:&#x2009; Synthesis and X-ray
 Crystallographic Screening of a Cisoid Cyclic Dipeptide Mini-Library
;
_journal_issue 4
_journal_name_full 'Crystal Growth &amp; Design'
_journal_page_first 789
_journal_paper_doi 10.1021/cg049957u
_journal_volume 4
_journal_year 2004
_chemical_formula_moiety 'C17 H17 N3 O3'
_chemical_formula_sum 'C17 H17 N3 O3'
_chemical_formula_weight 311.34
_chemical_name_common c\b\b.DMF
_chemical_name_systematic
; 
5H,11H-Dibenzo[b,f][1,5]diazocine-6,12-dione, N,N'-dimethylformamide solvate
;
_space_group_IT_number 2
_symmetry_cell_setting triclinic
_symmetry_space_group_name_Hall '-P 1'
_symmetry_space_group_name_H-M 'P -1'
_atom_sites_solution_hydrogens geom
_atom_sites_solution_primary direct
_atom_sites_solution_secondary difmap
_cell_angle_alpha 73.705(17)
_cell_angle_beta 89.232(13)
_cell_angle_gamma 67.14(2)
_cell_formula_units_Z 2
_cell_length_a 8.5431(14)
_cell_length_b 8.908(2)
_cell_length_c 12.0833(18)
_cell_measurement_reflns_used 25
_cell_measurement_temperature 571(2)
_cell_measurement_theta_max 12.29
_cell_measurement_theta_min 4.97
_cell_volume 808.5(3)
_computing_cell_refinement 'Bruker XSCANS'
_computing_data_collection 'Bruker XSCANS'
_computing_data_reduction 'Bruker SHELXTL'
_computing_molecular_graphics 'Bruker SHELXTL'
_computing_publication_material 'Bruker SHELXTL'
_computing_structure_refinement 'SHELXL-97 (Sheldrick, 1997)'
_computing_structure_solution 'SHELXS-97 (Sheldrick, 1990)'
_diffrn_ambient_temperature 571(2)
_diffrn_measured_fraction_theta_full 0.971
_diffrn_measured_fraction_theta_max 0.971
_diffrn_measurement_device_type 'Bruker P4'
_diffrn_measurement_method '2\q/\w scans'
_diffrn_radiation_monochromator graphite
_diffrn_radiation_source 'fine-focus sealed tube'
_diffrn_radiation_type MoK\a
_diffrn_radiation_wavelength 0.71073
_diffrn_reflns_av_R_equivalents 0.0394
_diffrn_reflns_av_sigmaI/netI 0.0430
_diffrn_reflns_limit_h_max 8
_diffrn_reflns_limit_h_min -1
_diffrn_reflns_limit_k_max 9
_diffrn_reflns_limit_k_min -8
_diffrn_reflns_limit_l_max 12
_diffrn_reflns_limit_l_min -12
_diffrn_reflns_number 2552
_diffrn_reflns_theta_full 22.50
_diffrn_reflns_theta_max 22.50
_diffrn_reflns_theta_min 1.77
_diffrn_standards_decay_% 7.34
_diffrn_standards_interval_count 97
_diffrn_standards_number 3
_exptl_absorpt_coefficient_mu 0.090
_exptl_absorpt_correction_type none
_exptl_crystal_colour colorless
_exptl_crystal_density_diffrn 1.279
_exptl_crystal_density_meas 0
_exptl_crystal_density_method 'not measured'
_exptl_crystal_description rectangular_cube
_exptl_crystal_F_000 328
_exptl_crystal_size_max 0.50
_exptl_crystal_size_mid 0.40
_exptl_crystal_size_min 0.30
_refine_diff_density_max 0.286
_refine_diff_density_min -0.293
_refine_diff_density_rms 0.049
_refine_ls_extinction_coef 0.047(10)
_refine_ls_extinction_expression Fc^*^=kFc[1+0.001xFc^2^\l^3^/sin(2\q)]^-1/4^
_refine_ls_extinction_method SHELXL
_refine_ls_goodness_of_fit_ref 1.049
_refine_ls_hydrogen_treatment mixed
_refine_ls_matrix_type full
_refine_ls_number_parameters 209
_refine_ls_number_reflns 2052
_refine_ls_number_restraints 0
_refine_ls_restrained_S_all 1.049
_refine_ls_R_factor_all 0.0712
_refine_ls_R_factor_gt 0.0556
_refine_ls_shift/su_max 0.003
_refine_ls_shift/su_mean 0.000
_refine_ls_structure_factor_coef Fsqd
_refine_ls_weighting_details 'calc w=1/[\s^2^(Fo^2^)+(0.0960P)^2^+0.4906P] where P=(Fo^2^+2Fc^2^)/3'
_refine_ls_weighting_scheme calc
_refine_ls_wR_factor_gt 0.1522
_refine_ls_wR_factor_ref 0.1732
_reflns_number_gt 1642
_reflns_number_total 2052
_reflns_threshold_expression >2sigma(I)
_cod_data_source_file cg049957usi20040504_035302.cif
_cod_data_source_block swg0201
_cod_depositor_comments
;
The following automatic conversions were performed:

'_symmetry_cell_setting' value 'Triclinic' changed to 'triclinic'
according to /home/saulius/struct/CIF-dictionaries/cif_core.dic
dictionary named 'cif_core.dic' version 2.4.1 from 2010-06-29.

Automatic conversion script
Id: cif_fix_values 1715 2011-07-08 13:25:40Z adriana 
;
_cod_original_cell_volume 808.6(3)
_cod_original_sg_symbol_H-M P-1
_cod_database_code 4505429

loop_
_symmetry_equiv_pos_as_xyz
'x, y, z'
'-x, -y, -z'

loop_
_atom_site_label
_atom_site_type_symbol
_atom_site_fract_x
_atom_site_fract_y
_atom_site_fract_z
_atom_site_U_iso_or_equiv
_atom_site_adp_type
_atom_site_occupancy
_atom_site_symmetry_multiplicity
_atom_site_calc_flag
_atom_site_refinement_flags
N2 N 0.1275(3) 0.7947(3) 0.1046(2) 0.0405(7) Uani 1 1 d .
H6 H 0.0282 0.8542 0.0662 0.049 Uiso 1 1 calc R
N1 N 0.2590(3) 0.7505(3) 0.3554(2) 0.0479(7) Uani 1 1 d .
H1 H 0.2351 0.8250 0.3923 0.058 Uiso 1 1 calc R
C7 C 0.1655(4) 0.6189(3) 0.1625(2) 0.0386(7) Uani 1 1 d .
C6 C 0.3980(4) 0.7812(4) 0.1767(3) 0.0414(8) Uani 1 1 d .
C1 C 0.4085(4) 0.7227(4) 0.2967(3) 0.0453(8) Uani 1 1 d .
C12 C 0.1754(4) 0.5598(4) 0.2831(2) 0.0400(8) Uani 1 1 d .
C13 C 0.1510(4) 0.6724(4) 0.3592(2) 0.0439(8) Uani 1 1 d .
C14 C 0.2299(4) 0.8765(4) 0.1038(2) 0.0381(7) Uani 1 1 d .
C8 C 0.1768(4) 0.5112(4) 0.0962(3) 0.0531(9) Uani 1 1 d .
H8 H 0.1685 0.5519 0.0157 0.064 Uiso 1 1 calc R
C11 C 0.1972(4) 0.3906(4) 0.3350(3) 0.0565(9) Uani 1 1 d .
H11 H 0.2026 0.3493 0.4152 0.068 Uiso 1 1 calc R
C5 C 0.5473(4) 0.7597(5) 0.1229(3) 0.0576(9) Uani 1 1 d .
H5 H 0.5411 0.7990 0.0425 0.069 Uiso 1 1 calc R
C2 C 0.5672(5) 0.6467(5) 0.3619(3) 0.0675(11) Uani 1 1 d .
H2 H 0.5743 0.6105 0.4425 0.081 Uiso 1 1 calc R
C3 C 0.7134(5) 0.6251(6) 0.3078(4) 0.0829(14) Uani 1 1 d .
H3 H 0.8193 0.5729 0.3518 0.099 Uiso 1 1 calc R
C9 C 0.2002(5) 0.3453(5) 0.1489(4) 0.0707(11) Uani 1 1 d .
H9 H 0.2091 0.2732 0.1042 0.085 Uiso 1 1 calc R
C10 C 0.2106(5) 0.2849(5) 0.2683(4) 0.0721(11) Uani 1 1 d .
H10 H 0.2268 0.1721 0.3038 0.087 Uiso 1 1 calc R
C4 C 0.7038(5) 0.6804(6) 0.1884(4) 0.0794(13) Uani 1 1 d .
H4 H 0.8033 0.6642 0.1521 0.095 Uiso 1 1 calc R
O2 O 0.1893(3) 1.0261(3) 0.04337(18) 0.0512(7) Uani 1 1 d .
O1 O 0.0396(3) 0.6884(3) 0.4246(2) 0.0656(8) Uani 1 1 d .
N5 N 0.7275(4) 0.1111(4) 0.3130(3) 0.0687(9) Uani 1 1 d .
C15 C 0.6667(6) 0.0523(6) 0.4092(4) 0.0852(13) Uani 1 1 d .
H15 H 0.5983 -0.0054 0.4036 0.102 Uiso 1 1 calc R
C20 C 0.8462(15) 0.1791(14) 0.3197(8) 0.223(5) Uani 1 1 d .
H20A H 0.7881 0.2975 0.3148 0.334 Uiso 1 1 calc R
H20B H 0.9155 0.1683 0.2568 0.334 Uiso 1 1 calc R
H20C H 0.9174 0.1187 0.3921 0.334 Uiso 1 1 calc R
O3 O 0.6903(5) 0.0656(4) 0.5031(2) 0.0972(11) Uani 1 1 d .
C19 C 0.6947(11) 0.0890(11) 0.2055(5) 0.157(3) Uani 1 1 d .
H19A H 0.6486 0.0037 0.2179 0.236 Uiso 1 1 calc R
H19B H 0.7992 0.0532 0.1705 0.236 Uiso 1 1 calc R
H19C H 0.6140 0.1950 0.1550 0.236 Uiso 1 1 calc R

loop_
_atom_site_aniso_label
_atom_site_aniso_U_11
_atom_site_aniso_U_22
_atom_site_aniso_U_33
_atom_site_aniso_U_23
_atom_site_aniso_U_13
_atom_site_aniso_U_12
N2 0.0387(13) 0.0401(14) 0.0376(14) -0.0013(11) -0.0091(10) -0.0174(11)
N1 0.0515(16) 0.0649(17) 0.0390(15) -0.0193(13) 0.0067(12) -0.0329(14)
C7 0.0363(16) 0.0384(16) 0.0388(17) -0.0054(13) -0.0020(12) -0.0168(12)
C6 0.0394(17) 0.0460(17) 0.0394(17) -0.0057(13) -0.0032(13) -0.0225(13)
C1 0.0439(18) 0.0577(19) 0.0388(17) -0.0069(14) -0.0028(14) -0.0302(15)
C12 0.0345(16) 0.0409(17) 0.0411(18) -0.0042(13) -0.0033(12) -0.0168(13)
C13 0.0420(18) 0.0550(19) 0.0334(16) -0.0070(14) 0.0001(14) -0.0225(15)
C14 0.0415(17) 0.0427(18) 0.0304(16) -0.0076(13) -0.0005(12) -0.0193(14)
C8 0.065(2) 0.053(2) 0.0472(19) -0.0161(16) 0.0063(16) -0.0301(17)
C11 0.059(2) 0.053(2) 0.050(2) 0.0022(16) -0.0003(16) -0.0259(16)
C5 0.050(2) 0.081(2) 0.0427(19) -0.0081(17) 0.0063(15) -0.0346(18)
C2 0.055(2) 0.097(3) 0.045(2) 0.0022(19) -0.0122(17) -0.040(2)
C3 0.043(2) 0.119(4) 0.072(3) 0.000(2) -0.0150(19) -0.036(2)
C9 0.086(3) 0.056(2) 0.084(3) -0.033(2) 0.012(2) -0.035(2)
C10 0.089(3) 0.043(2) 0.082(3) -0.007(2) 0.005(2) -0.0321(19)
C4 0.043(2) 0.116(3) 0.075(3) -0.015(2) 0.0094(19) -0.037(2)
O2 0.0595(14) 0.0441(13) 0.0477(13) 0.0001(10) -0.0108(10) -0.0275(10)
O1 0.0648(16) 0.0926(19) 0.0561(15) -0.0286(13) 0.0249(13) -0.0450(14)
N5 0.087(2) 0.071(2) 0.0506(19) -0.0185(15) 0.0095(16) -0.0341(18)
C15 0.113(4) 0.087(3) 0.080(3) -0.033(2) 0.012(3) -0.060(3)
C20 0.334(15) 0.293(13) 0.174(8) -0.083(8) 0.088(9) -0.257(13)
O3 0.155(3) 0.113(2) 0.0541(18) -0.0376(16) 0.0097(18) -0.077(2)
C19 0.202(8) 0.203(8) 0.077(4) -0.069(4) 0.017(4) -0.073(6)

loop_
_atom_type_symbol
_atom_type_description
_atom_type_scat_dispersion_real
_atom_type_scat_dispersion_imag
_atom_type_scat_source
C C 0.0033 0.0016 'International Tables Vol C Tables 4.2.6.8 and 6.1.1.4'
H H 0.0000 0.0000 'International Tables Vol C Tables 4.2.6.8 and 6.1.1.4'
N N 0.0061 0.0033 'International Tables Vol C Tables 4.2.6.8 and 6.1.1.4'
O O 0.0106 0.0060 'International Tables Vol C Tables 4.2.6.8 and 6.1.1.4'

loop_
_geom_angle_atom_site_label_1
_geom_angle_atom_site_label_2
_geom_angle_atom_site_label_3
_geom_angle
C14 N2 C7 126.9(2)
C14 N2 H6 116.5
C7 N2 H6 116.5
C13 N1 C1 126.8(3)
C13 N1 H1 116.6
C1 N1 H1 116.6
C8 C7 C12 120.3(3)
C8 C7 N2 118.7(3)
C12 C7 N2 120.7(3)
C1 C6 C5 119.5(3)
C1 C6 C14 121.5(3)
C5 C6 C14 118.9(3)
C6 C1 C2 119.7(3)
C6 C1 N1 121.3(3)
C2 C1 N1 118.8(3)
C7 C12 C11 118.5(3)
C7 C12 C13 123.1(3)
C11 C12 C13 118.2(3)
O1 C13 N1 121.5(3)
O1 C13 C12 120.7(3)
N1 C13 C12 117.8(3)
O2 C14 N2 121.6(3)
O2 C14 C6 120.2(3)
N2 C14 C6 118.1(2)
C9 C8 C7 120.2(3)
C9 C8 H8 119.9
C7 C8 H8 119.9
C10 C11 C12 120.5(3)
C10 C11 H11 119.8
C12 C11 H11 119.8
C4 C5 C6 120.2(3)
C4 C5 H5 119.9
C6 C5 H5 119.9
C3 C2 C1 120.2(3)
C3 C2 H2 119.9
C1 C2 H2 119.9
C2 C3 C4 120.3(3)
C2 C3 H3 119.9
C4 C3 H3 119.9
C8 C9 C10 120.1(3)
C8 C9 H9 120.0
C10 C9 H9 120.0
C11 C10 C9 120.4(3)
C11 C10 H10 119.8
C9 C10 H10 119.8
C5 C4 C3 120.1(3)
C5 C4 H4 120.0
C3 C4 H4 120.0
C15 N5 C20 118.7(5)
C15 N5 C19 123.6(5)
C20 N5 C19 117.2(6)
O3 C15 N5 127.0(4)
O3 C15 H15 116.5
N5 C15 H15 116.5
N5 C20 H20A 109.5
N5 C20 H20B 109.5
H20A C20 H20B 109.5
N5 C20 H20C 109.5
H20A C20 H20C 109.5
H20B C20 H20C 109.5
N5 C19 H19A 109.5
N5 C19 H19B 109.5
H19A C19 H19B 109.5
N5 C19 H19C 109.5
H19A C19 H19C 109.5
H19B C19 H19C 109.5

loop_
_geom_bond_atom_site_label_1
_geom_bond_atom_site_label_2
_geom_bond_distance
N2 C14 1.337(4)
N2 C7 1.430(4)
N2 H6 0.8600
N1 C13 1.349(4)
N1 C1 1.422(4)
N1 H1 0.8600
C7 C8 1.389(4)
C7 C12 1.395(4)
C6 C1 1.388(4)
C6 C5 1.394(4)
C6 C14 1.492(4)
C1 C2 1.391(5)
C12 C11 1.398(4)
C12 C13 1.499(4)
C13 O1 1.219(4)
C14 O2 1.238(3)
C8 C9 1.370(5)
C8 H8 0.9300
C11 C10 1.374(5)
C11 H11 0.9300
C5 C4 1.376(5)
C5 H5 0.9300
C2 C3 1.374(5)
C2 H2 0.9300
C3 C4 1.380(6)
C3 H3 0.9300
C9 C10 1.383(6)
C9 H9 0.9300
C10 H10 0.9300
C4 H4 0.9300
N5 C15 1.322(5)
N5 C20 1.382(9)
N5 C19 1.415(6)
C15 O3 1.201(5)
C15 H15 0.9300
C20 H20A 0.9600
C20 H20B 0.9600
C20 H20C 0.9600
C19 H19A 0.9600
C19 H19B 0.9600
C19 H19C 0.9600
